data_7229719
loop_
_publ_author_name
'Karimata, Ayumu'
'Suzuki, Shuichi'
'Kozaki, Masatoshi'
'Okada, Keiji'

_publ_section_title
;
 Stereoelectronic control of oxidation potentials of
 3,7-bis(diarylamino)phenothiazines
;
_journal_issue 88
_journal_name_full 'RSC Advances'
_journal_page_first 56144
_journal_paper_doi 10.1039/C7RA12600J
_journal_volume 7
_journal_year 2017
_chemical_formula_moiety 'C37 H29 N3 S'
_chemical_formula_sum 'C37 H29 N3 S'
_chemical_formula_weight 547.72
_space_group_IT_number 41
_symmetry_cell_setting orthorhombic
_symmetry_Int_Tables_number 41
_symmetry_space_group_name_Hall 'A 2 -2ab'
_symmetry_space_group_name_H-M 'A e a 2'
_atom_sites_solution_hydrogens geom
_atom_sites_solution_primary direct
_atom_sites_solution_secondary difmap
_audit_update_record
;
2017-09-01 deposited with the CCDC.
2017-12-05 downloaded from the CCDC.
;
_cell_angle_alpha 90.0000
_cell_angle_beta 90.0000
_cell_angle_gamma 90.0000
_cell_formula_units_Z 8
_cell_length_a 21.784(11)
_cell_length_b 27.581(14)
_cell_length_c 9.343(5)
_cell_measurement_reflns_used 6641
_cell_measurement_temperature 150(2)
_cell_measurement_theta_max 27.48
_cell_measurement_theta_min 4.02
_cell_volume 5614(5)
_computing_cell_refinement CrystalClear
_computing_data_collection 'CrystalClear (Rigaku Inc., 2008)'
_computing_data_reduction CrystalClear
_computing_molecular_graphics 'CrystalStructure 4.0'
_computing_publication_material 'CrystalStructure 4.0 (Rigaku, 2010)'
_computing_structure_refinement 'CRYSTALS (Carruthers, et al., 1999)'
_computing_structure_solution 'SHELXS97 (Sheldrick, 2008)'
_diffrn_ambient_temperature 150(2)
_diffrn_detector_area_resol_mean 7.111
_diffrn_measured_fraction_theta_full 0.995
_diffrn_measured_fraction_theta_max 0.995
_diffrn_measurement_device_type 'Rigaku Saturn724'
_diffrn_measurement_method \w
_diffrn_radiation_type 'Mo K\a'
_diffrn_radiation_wavelength 0.71075
_diffrn_reflns_av_R_equivalents 0.0734
_diffrn_reflns_limit_h_max 28
_diffrn_reflns_limit_h_min -28
_diffrn_reflns_limit_k_max 35
_diffrn_reflns_limit_k_min -35
_diffrn_reflns_limit_l_max 11
_diffrn_reflns_limit_l_min -12
_diffrn_reflns_number 28364
_diffrn_reflns_theta_full 27.43
_diffrn_reflns_theta_max 27.43
_diffrn_standards_number 0
_exptl_absorpt_coefficient_mu 0.147
_exptl_absorpt_correction_T_max 0.999
_exptl_absorpt_correction_T_min 0.911
_exptl_absorpt_correction_type multi-scan
_exptl_absorpt_process_details 'REQAB (Rigaku, 1998)'
_exptl_crystal_colour green
_exptl_crystal_density_diffrn 1.296
_exptl_crystal_density_method 'not measured'
_exptl_crystal_description platelet
_exptl_crystal_F_000 2304.00
_exptl_crystal_size_max 0.200
_exptl_crystal_size_mid 0.150
_exptl_crystal_size_min 0.010
_refine_diff_density_max 0.665
_refine_diff_density_min -0.614
_refine_ls_extinction_method none
_refine_ls_goodness_of_fit_ref 1.080
_refine_ls_hydrogen_treatment constr
_refine_ls_number_parameters 399
_refine_ls_number_reflns 6315
_refine_ls_R_factor_gt 0.0538
_refine_ls_shift/su_max 0.000
_refine_ls_structure_factor_coef F
_refine_ls_weighting_details 'w = 1/[0.0010Fo^2^ + 1.0000\s(Fo^2^)]'
_refine_ls_weighting_scheme calc
_refine_ls_wR_factor_ref 0.0646
_reflns_number_gt 5109
_reflns_number_total 6315
_reflns_threshold_expression F>2.0\s(F)
_cod_data_source_file c7ra12600j2.cif
_cod_data_source_block 1d_PTZ_DPA2
_cod_original_cell_volume 5613(5)
_cod_original_sg_symbol_Hall 'A 2 -2ac'
_cod_database_code 7229719

loop_
_symmetry_equiv_pos_site_id
_symmetry_equiv_pos_as_xyz
1 +X,+Y,+Z
2 1/2-X,1/2+Y,+Z
3 1/2+X,1/2-Y,+Z
4 -X,-Y,+Z
5 +X,1/2+Y,1/2+Z
6 1/2-X,+Y,1/2+Z
7 1/2+X,-Y,1/2+Z
8 -X,1/2-Y,1/2+Z

loop_
_atom_site_label
_atom_site_type_symbol
_atom_site_fract_x
_atom_site_fract_y
_atom_site_fract_z
_atom_site_U_iso_or_equiv
_atom_site_adp_type
_atom_site_occupancy
_atom_site_symmetry_multiplicity
_atom_site_calc_flag
_atom_site_refinement_flags
S1 S 0.04982(3) 0.13828(2) -0.09403(10) 0.02693(18) Uani 1.0 8 d .
N1 N -0.00122(9) 0.22484(8) 0.0563(3) 0.0232(6) Uani 1.0 8 d .
N2 N -0.08620(11) 0.04472(8) 0.2671(3) 0.0285(7) Uani 1.0 8 d .
N3 N 0.25092(9) 0.23881(7) -0.0850(3) 0.0250(6) Uani 1.0 8 d .
C1 C -0.00113(11) 0.13655(9) 0.0519(3) 0.0223(7) Uani 1.0 8 d .
C2 C -0.02181(12) 0.09211(10) 0.1048(4) 0.0253(8) Uani 1.0 8 d .
C3 C -0.06519(12) 0.09070(10) 0.2138(4) 0.0261(8) Uani 1.0 8 d .
C4 C -0.08602(12) 0.13358(10) 0.2721(4) 0.0279(8) Uani 1.0 8 d .
C5 C -0.06461(12) 0.17778(10) 0.2238(4) 0.0268(8) Uani 1.0 8 d .
C6 C -0.02252(11) 0.18006(9) 0.1108(3) 0.0215(7) Uani 1.0 8 d .
C7 C 0.06232(12) 0.22817(9) 0.0254(3) 0.0210(7) Uani 1.0 8 d .
C8 C 0.09669(12) 0.26973(9) 0.0570(3) 0.0218(7) Uani 1.0 8 d .
C9 C 0.15785(11) 0.27293(9) 0.0204(3) 0.0222(7) Uani 1.0 8 d .
C10 C 0.18765(12) 0.23451(10) -0.0458(3) 0.0245(7) Uani 1.0 8 d .
C11 C 0.15494(12) 0.19248(10) -0.0745(4) 0.0241(7) Uani 1.0 8 d .
C12 C 0.09276(12) 0.18987(10) -0.0411(3) 0.0223(7) Uani 1.0 8 d .
C13 C -0.03120(13) 0.26858(10) 0.1051(4) 0.0307(8) Uani 1.0 8 d .
C14 C -0.12405(13) 0.01602(10) 0.1762(4) 0.0270(8) Uani 1.0 8 d .
C15 C -0.16048(12) 0.03740(11) 0.0712(4) 0.0306(8) Uani 1.0 8 d .
C16 C -0.19823(14) 0.00946(11) -0.0138(4) 0.0342(9) Uani 1.0 8 d .
C17 C -0.20051(15) -0.04019(12) 0.0027(4) 0.0398(10) Uani 1.0 8 d .
C18 C -0.16352(15) -0.06190(11) 0.1050(4) 0.0396(10) Uani 1.0 8 d .
C19 C -0.12531(14) -0.03420(10) 0.1902(4) 0.0310(8) Uani 1.0 8 d .
C20 C -0.08495(12) 0.03771(9) 0.4169(4) 0.0253(7) Uani 1.0 8 d .
C21 C -0.03780(14) 0.05829(12) 0.4972(4) 0.0356(9) Uani 1.0 8 d .
C22 C -0.03599(16) 0.05297(12) 0.6438(4) 0.0407(10) Uani 1.0 8 d .
C23 C -0.08028(16) 0.02649(11) 0.7141(4) 0.0397(10) Uani 1.0 8 d .
C24 C -0.12692(16) 0.00569(11) 0.6363(4) 0.0364(10) Uani 1.0 8 d .
C25 C -0.13021(14) 0.01139(10) 0.4895(4) 0.0304(9) Uani 1.0 8 d .
C26 C 0.29185(12) 0.19964(9) -0.0573(3) 0.0238(7) Uani 1.0 8 d .
C27 C 0.28426(12) 0.16999(10) 0.0606(4) 0.0268(8) Uani 1.0 8 d .
C28 C 0.32411(14) 0.13155(10) 0.0845(4) 0.0293(8) Uani 1.0 8 d .
C29 C 0.37244(13) 0.12291(11) -0.0074(4) 0.0301(8) Uani 1.0 8 d .
C30 C 0.38060(12) 0.15261(10) -0.1244(4) 0.0280(8) Uani 1.0 8 d .
C31 C 0.34087(12) 0.19028(10) -0.1512(4) 0.0252(8) Uani 1.0 8 d .
C32 C 0.27225(12) 0.28384(10) -0.1387(3) 0.0240(7) Uani 1.0 8 d .
C33 C 0.23578(12) 0.31041(10) -0.2309(4) 0.0284(8) Uani 1.0 8 d .
C34 C 0.25464(15) 0.35507(10) -0.2808(4) 0.0338(9) Uani 1.0 8 d .
C35 C 0.31181(14) 0.37342(10) -0.2423(4) 0.0366(9) Uani 1.0 8 d .
C36 C 0.34853(14) 0.34647(11) -0.1522(4) 0.0346(9) Uani 1.0 8 d .
C37 C 0.32923(12) 0.30221(10) -0.0998(4) 0.0269(7) Uani 1.0 8 d .
H1 H -0.0061 0.0633 0.0682 0.0302 Uiso 1.0 8 calc R
H2 H -0.1146 0.1325 0.3459 0.0336 Uiso 1.0 8 calc R
H3 H -0.0786 0.2063 0.2655 0.0321 Uiso 1.0 8 calc R
H4 H 0.0777 0.2955 0.1036 0.0260 Uiso 1.0 8 calc R
H5 H 0.1795 0.3012 0.0399 0.0264 Uiso 1.0 8 calc R
H6 H 0.1743 0.1659 -0.1161 0.0285 Uiso 1.0 8 calc R
H7 H -0.0747 0.2634 0.1104 0.0369 Uiso 1.0 8 calc R
H8 H -0.0159 0.2767 0.1984 0.0368 Uiso 1.0 8 calc R
H9 H -0.0228 0.2947 0.0401 0.0369 Uiso 1.0 8 calc R
H10 H -0.1590 0.0708 0.0577 0.0365 Uiso 1.0 8 calc R
H11 H -0.2226 0.0243 -0.0829 0.0411 Uiso 1.0 8 calc R
H12 H -0.2267 -0.0586 -0.0541 0.0477 Uiso 1.0 8 calc R
H13 H -0.1644 -0.0954 0.1159 0.0475 Uiso 1.0 8 calc R
H14 H -0.1002 -0.0489 0.2579 0.0370 Uiso 1.0 8 calc R
H15 H -0.0071 0.0755 0.4503 0.0426 Uiso 1.0 8 calc R
H16 H -0.0050 0.0678 0.6963 0.0489 Uiso 1.0 8 calc R
H17 H -0.0785 0.0222 0.8127 0.0476 Uiso 1.0 8 calc R
H18 H -0.1568 -0.0125 0.6831 0.0438 Uiso 1.0 8 calc R
H19 H -0.1625 -0.0022 0.4382 0.0365 Uiso 1.0 8 calc R
H20 H 0.2524 0.1760 0.1244 0.0322 Uiso 1.0 8 calc R
H21 H 0.3183 0.1114 0.1630 0.0353 Uiso 1.0 8 calc R
H22 H 0.3995 0.0974 0.0093 0.0359 Uiso 1.0 8 calc R
H23 H 0.4131 0.1469 -0.1868 0.0336 Uiso 1.0 8 calc R
H24 H 0.3467 0.2100 -0.2308 0.0302 Uiso 1.0 8 calc R
H25 H 0.1980 0.2980 -0.2593 0.0339 Uiso 1.0 8 calc R
H26 H 0.2291 0.3729 -0.3408 0.0409 Uiso 1.0 8 calc R
H27 H 0.3250 0.4032 -0.2773 0.0439 Uiso 1.0 8 calc R
H28 H 0.3868 0.3583 -0.1254 0.0414 Uiso 1.0 8 calc R
H29 H 0.3545 0.2842 -0.0397 0.0322 Uiso 1.0 8 calc R

loop_
_atom_site_aniso_label
_atom_site_aniso_U_11
_atom_site_aniso_U_22
_atom_site_aniso_U_33
_atom_site_aniso_U_12
_atom_site_aniso_U_13
_atom_site_aniso_U_23
S1 0.0268(4) 0.0257(4) 0.0283(4) -0.0061(3) 0.0046(4) -0.0055(4)
N1 0.0176(11) 0.0230(11) 0.0291(14) 0.0005(9) 0.0004(10) 0.0017(11)
N2 0.0268(13) 0.0257(12) 0.0329(15) -0.0068(10) 0.0015(12) 0.0034(11)
N3 0.0166(10) 0.0233(11) 0.0351(14) -0.0015(9) 0.0043(12) 0.0072(11)
C1 0.0158(12) 0.0288(14) 0.0222(15) -0.0014(11) -0.0038(11) -0.0014(12)
C2 0.0224(13) 0.0217(14) 0.0318(17) -0.0011(11) -0.0020(13) -0.0028(13)
C3 0.0227(14) 0.0237(14) 0.0320(17) -0.0038(11) -0.0013(13) 0.0014(13)
C4 0.0214(14) 0.0300(15) 0.0323(18) -0.0015(12) 0.0061(13) 0.0018(14)
C5 0.0237(15) 0.0278(15) 0.0289(17) -0.0008(11) 0.0036(13) -0.0030(14)
C6 0.0154(12) 0.0212(13) 0.0279(16) -0.0019(10) -0.0027(12) 0.0024(12)
C7 0.0204(13) 0.0214(13) 0.0212(16) -0.0012(11) -0.0007(12) 0.0008(12)
C8 0.0214(13) 0.0229(14) 0.0212(15) -0.0009(11) -0.0019(12) -0.0009(12)
C9 0.0210(13) 0.0201(13) 0.0254(16) -0.0037(10) -0.0027(12) 0.0019(12)
C10 0.0199(13) 0.0260(14) 0.0275(16) -0.0012(11) 0.0008(12) 0.0032(12)
C11 0.0222(13) 0.0265(14) 0.0236(16) 0.0002(11) 0.0035(12) 0.0014(13)
C12 0.0232(14) 0.0225(13) 0.0211(15) -0.0041(11) -0.0018(11) 0.0005(11)
C13 0.0229(14) 0.0213(14) 0.048(2) 0.0004(11) 0.0017(15) -0.0006(14)
C14 0.0224(14) 0.0284(15) 0.0303(18) -0.0063(12) 0.0033(13) 0.0008(13)
C15 0.0273(15) 0.0283(16) 0.0363(18) -0.0004(12) 0.0049(15) 0.0027(14)
C16 0.0277(16) 0.0419(18) 0.0331(19) -0.0032(14) -0.0005(14) 0.0041(15)
C17 0.0410(19) 0.0389(19) 0.040(2) -0.0101(15) -0.0002(17) -0.0059(16)
C18 0.049(2) 0.0258(16) 0.044(3) -0.0056(14) 0.0046(18) -0.0012(15)
C19 0.0348(16) 0.0264(15) 0.0318(18) 0.0003(13) -0.0017(14) 0.0008(13)
C20 0.0250(13) 0.0215(13) 0.0294(17) 0.0021(11) 0.0035(14) 0.0005(13)
C21 0.0298(17) 0.0341(17) 0.043(2) -0.0033(13) -0.0019(16) 0.0021(15)
C22 0.0368(18) 0.0389(19) 0.046(3) 0.0040(15) -0.0098(16) -0.0047(17)
C23 0.051(2) 0.0381(18) 0.0299(18) 0.0148(16) -0.0015(17) 0.0009(16)
C24 0.044(2) 0.0334(17) 0.0314(19) 0.0023(15) 0.0114(16) -0.0019(15)
C25 0.0292(16) 0.0255(15) 0.0364(19) -0.0020(12) 0.0040(14) -0.0055(14)
C26 0.0222(13) 0.0189(13) 0.0303(17) -0.0016(11) -0.0013(12) -0.0014(12)
C27 0.0255(14) 0.0317(15) 0.0233(16) 0.0016(12) 0.0033(13) 0.0001(13)
C28 0.0343(16) 0.0267(15) 0.0269(17) -0.0003(12) 0.0012(14) 0.0049(13)
C29 0.0254(15) 0.0275(15) 0.0375(18) 0.0055(12) -0.0020(14) -0.0039(14)
C30 0.0221(14) 0.0271(14) 0.0349(19) 0.0005(11) 0.0038(13) -0.0066(13)
C31 0.0223(14) 0.0269(14) 0.0265(16) -0.0030(11) 0.0025(13) -0.0018(13)
C32 0.0203(13) 0.0249(14) 0.0268(17) -0.0006(11) 0.0028(12) -0.0008(12)
C33 0.0194(14) 0.0312(15) 0.0345(18) 0.0003(11) 0.0033(13) 0.0011(14)
C34 0.0353(17) 0.0276(15) 0.0386(19) 0.0082(13) 0.0066(16) 0.0072(14)
C35 0.0377(18) 0.0196(14) 0.053(3) -0.0025(13) 0.0137(17) 0.0020(15)
C36 0.0289(16) 0.0306(16) 0.044(2) -0.0061(13) 0.0008(15) -0.0037(15)
C37 0.0241(13) 0.0315(14) 0.0253(15) -0.0012(11) -0.0031(14) 0.0005(14)

loop_
_atom_type_symbol
_atom_type_description
_atom_type_scat_dispersion_real
_atom_type_scat_dispersion_imag
_atom_type_scat_source
C C 0.0033 0.0016
;
International Tables for Crystallography
(1992, Vol. C, Tables 4.2.6.8 and 6.1.1.4)
;
H H 0.0000 0.0000
;
International Tables for Crystallography
(1992, Vol. C, Table 6.1.1.4)
;
N N 0.0061 0.0033
;
International Tables for Crystallography
(1992, Vol. C, Tables 4.2.6.8 and 6.1.1.4)
;
S S 0.1246 0.1234
;
International Tables for Crystallography
(1992, Vol. C, Tables 4.2.6.8 and 6.1.1.4)
;

loop_
_geom_angle_atom_site_label_1
_geom_angle_atom_site_label_2
_geom_angle_atom_site_label_3
_geom_angle
_geom_angle_publ_flag
C1 S1 C12 97.95(13) yes
C6 N1 C7 116.8(2) yes
C6 N1 C13 117.8(3) yes
C7 N1 C13 116.8(2) yes
C3 N2 C14 117.9(3) yes
C3 N2 C20 117.2(3) yes
C14 N2 C20 121.7(3) yes
C10 N3 C26 119.6(3) yes
C10 N3 C32 118.6(2) yes
C26 N3 C32 121.6(2) yes
S1 C1 C2 120.1(2) yes
S1 C1 C6 119.4(2) yes
C2 C1 C6 120.4(3) yes
C1 C2 C3 120.2(3) yes
N2 C3 C2 119.7(3) yes
N2 C3 C4 121.0(3) yes
C2 C3 C4 119.3(3) yes
C3 C4 C5 121.1(3) yes
C4 C5 C6 120.5(3) yes
N1 C6 C1 119.9(3) yes
N1 C6 C5 121.7(3) yes
C1 C6 C5 118.4(3) yes
N1 C7 C8 122.2(3) yes
N1 C7 C12 120.4(3) yes
C8 C7 C12 117.4(3) yes
C7 C8 C9 121.1(3) yes
C8 C9 C10 120.9(3) yes
N3 C10 C9 120.1(3) yes
N3 C10 C11 121.0(3) yes
C9 C10 C11 118.9(3) yes
C10 C11 C12 120.0(3) yes
S1 C12 C7 118.8(2) yes
S1 C12 C11 119.5(2) yes
C7 C12 C11 121.6(3) yes
N2 C14 C15 121.0(3) yes
N2 C14 C19 120.6(3) yes
C15 C14 C19 118.4(3) yes
C14 C15 C16 120.6(3) yes
C15 C16 C17 120.8(3) yes
C16 C17 C18 119.0(3) yes
C17 C18 C19 120.6(3) yes
C14 C19 C18 120.5(3) yes
N2 C20 C21 119.5(3) yes
N2 C20 C25 122.5(3) yes
C21 C20 C25 118.0(3) yes
C20 C21 C22 120.9(3) yes
C21 C22 C23 120.7(4) yes
C22 C23 C24 119.2(4) yes
C23 C24 C25 121.0(3) yes
C20 C25 C24 120.2(3) yes
N3 C26 C27 121.2(3) yes
N3 C26 C31 120.1(3) yes
C27 C26 C31 118.6(3) yes
C26 C27 C28 120.4(3) yes
C27 C28 C29 120.6(3) yes
C28 C29 C30 119.3(3) yes
C29 C30 C31 120.8(3) yes
C26 C31 C30 120.2(3) yes
N3 C32 C33 119.8(3) yes
N3 C32 C37 121.3(3) yes
C33 C32 C37 118.9(3) yes
C32 C33 C34 120.9(3) yes
C33 C34 C35 120.3(3) yes
C34 C35 C36 118.7(3) yes
C35 C36 C37 121.1(3) yes
C32 C37 C36 120.1(3) yes
C1 C2 H1 120.044 no
C3 C2 H1 119.726 no
C3 C4 H2 119.010 no
C5 C4 H2 119.870 no
C4 C5 H3 119.975 no
C6 C5 H3 119.526 no
C7 C8 H4 119.003 no
C9 C8 H4 119.882 no
C8 C9 H5 119.640 no
C10 C9 H5 119.443 no
C10 C11 H6 120.367 no
C12 C11 H6 119.641 no
N1 C13 H7 109.702 no
N1 C13 H8 108.957 no
N1 C13 H9 109.835 no
H7 C13 H8 109.441 no
H7 C13 H9 109.448 no
H8 C13 H9 109.443 no
C14 C15 H10 119.680 no
C16 C15 H10 119.718 no
C15 C16 H11 119.624 no
C17 C16 H11 119.580 no
C16 C17 H12 119.960 no
C18 C17 H12 121.007 no
C17 C18 H13 119.504 no
C19 C18 H13 119.937 no
C14 C19 H14 119.146 no
C18 C19 H14 120.320 no
C20 C21 H15 118.990 no
C22 C21 H15 120.147 no
C21 C22 H16 119.842 no
C23 C22 H16 119.444 no
C22 C23 H17 120.741 no
C24 C23 H17 120.099 no
C23 C24 H18 119.581 no
C25 C24 H18 119.399 no
C20 C25 H19 119.481 no
C24 C25 H19 120.302 no
C26 C27 H20 119.687 no
C28 C27 H20 119.956 no
C27 C28 H21 119.914 no
C29 C28 H21 119.493 no
C28 C29 H22 120.570 no
C30 C29 H22 120.103 no
C29 C30 H23 119.667 no
C31 C30 H23 119.499 no
C26 C31 H24 119.679 no
C30 C31 H24 120.086 no
C32 C33 H25 119.410 no
C34 C33 H25 119.739 no
C33 C34 H26 119.890 no
C35 C34 H26 119.845 no
C34 C35 H27 120.467 no
C36 C35 H27 120.791 no
C35 C36 H28 119.771 no
C37 C36 H28 119.141 no
C32 C37 H29 119.460 no
C36 C37 H29 120.389 no

loop_
_geom_bond_atom_site_label_1
_geom_bond_atom_site_label_2
_geom_bond_distance
_geom_bond_publ_flag
S1 C1 1.759(3) yes
S1 C12 1.773(3) yes
N1 C6 1.414(4) yes
N1 C7 1.417(4) yes
N1 C13 1.446(4) yes
N2 C3 1.437(4) yes
N2 C14 1.424(4) yes
N2 C20 1.413(4) yes
N3 C10 1.431(4) yes
N3 C26 1.424(4) yes
N3 C32 1.418(4) yes
C1 C2 1.396(4) yes
C1 C6 1.400(4) yes
C2 C3 1.390(5) yes
C3 C4 1.379(4) yes
C4 C5 1.381(4) yes
C5 C6 1.400(4) yes
C7 C8 1.401(4) yes
C7 C12 1.393(4) yes
C8 C9 1.378(4) yes
C9 C10 1.388(4) yes
C10 C11 1.387(4) yes
C11 C12 1.392(4) yes
C14 C15 1.393(5) yes
C14 C19 1.392(4) yes
C15 C16 1.379(5) yes
C16 C17 1.379(5) yes
C17 C18 1.386(5) yes
C18 C19 1.382(5) yes
C20 C21 1.393(5) yes
C20 C25 1.400(4) yes
C21 C22 1.378(5) yes
C22 C23 1.377(5) yes
C23 C24 1.375(5) yes
C24 C25 1.383(5) yes
C26 C27 1.382(4) yes
C26 C31 1.406(4) yes
C27 C28 1.388(4) yes
C28 C29 1.379(5) yes
C29 C30 1.377(5) yes
C30 C31 1.375(4) yes
C32 C33 1.383(4) yes
C32 C37 1.389(4) yes
C33 C34 1.380(4) yes
C34 C35 1.392(5) yes
C35 C36 1.379(5) yes
C36 C37 1.381(5) yes
C2 H1 0.930 no
C4 H2 0.930 no
C5 H3 0.930 no
C8 H4 0.930 no
C9 H5 0.930 no
C11 H6 0.930 no
C13 H7 0.960 no
C13 H8 0.960 no
C13 H9 0.960 no
C15 H10 0.930 no
C16 H11 0.930 no
C17 H12 0.930 no
C18 H13 0.930 no
C19 H14 0.930 no
C21 H15 0.930 no
C22 H16 0.930 no
C23 H17 0.930 no
C24 H18 0.930 no
C25 H19 0.930 no
C27 H20 0.930 no
C28 H21 0.930 no
C29 H22 0.930 no
C30 H23 0.930 no
C31 H24 0.930 no
C33 H25 0.930 no
C34 H26 0.930 no
C35 H27 0.930 no
C36 H28 0.930 no
C37 H29 0.930 no

loop_
_geom_contact_atom_site_label_1
_geom_contact_atom_site_label_2
_geom_contact_distance
_geom_contact_publ_flag
_geom_contact_site_symmetry_2
S1 N1 2.985(3) no .
C1 C4 2.768(4) no .
C1 C7 2.891(4) no .
C2 C5 2.773(4) no .
C2 C14 3.132(4) no .
C2 C15 3.391(4) no .
C2 C20 3.556(5) no .
C3 C6 2.804(4) no .
C3 C15 2.871(4) no .
C3 C21 2.857(5) no .
C4 C14 3.464(5) no .
C4 C20 2.970(4) no .
C4 C21 3.136(5) no .
C5 C13 2.834(5) no .
C6 C12 2.897(4) no .
C7 C10 2.816(4) no .
C8 C11 2.767(4) no .
C8 C13 2.822(4) no .
C9 C12 2.755(4) no .
C9 C32 2.917(4) no .
C9 C33 3.076(4) no .
C10 C27 2.930(4) no .
C10 C33 2.911(4) no .
C11 C26 2.993(4) no .
C11 C27 3.149(4) no .
C14 C17 2.794(5) no .
C14 C25 2.933(5) no .
C15 C18 2.758(5) no .
C16 C19 2.758(5) no .
C19 C20 3.032(5) no .
C19 C25 3.068(5) no .
C20 C23 2.796(5) no .
C21 C24 2.750(5) no .
C22 C25 2.758(5) no .
C26 C29 2.789(4) no .
C26 C37 2.970(4) no .
C27 C30 2.761(4) no .
C28 C31 2.758(5) no .
C31 C32 2.984(4) no .
C31 C37 3.134(5) no .
C32 C35 2.790(5) no .
C33 C36 2.750(5) no .
C34 C37 2.761(5) no .
C5 C8 3.504(5) no 8_555
C8 C5 3.504(5) no 8_554
C9 C32 3.544(5) no 6_555
C9 C33 3.441(4) no 6_555
C9 C34 3.495(5) no 6_555
C22 C22 3.316(5) no 4_555
C22 C23 3.413(5) no 4_555
C23 C22 3.413(5) no 4_555
C32 C9 3.544(5) no 6_554
C33 C9 3.441(4) no 6_554
C34 C9 3.495(5) no 6_554
S1 H1 2.8384 no .
S1 H6 2.8246 no .
N1 H3 2.6314 no .
N1 H4 2.6347 no .
N2 H1 2.6003 no .
N2 H2 2.6042 no .
N2 H10 2.6192 no .
N2 H14 2.6022 no .
N2 H15 2.5726 no .
N2 H19 2.6444 no .
N3 H5 2.5978 no .
N3 H6 2.6285 no .
N3 H20 2.6134 no .
N3 H24 2.6153 no .
N3 H25 2.5780 no .
N3 H29 2.6148 no .
C1 H3 3.2458 no .
C2 H2 3.2251 no .
C2 H10 3.0773 no .
C2 H15 3.2755 no .
C3 H3 3.2387 no .
C3 H10 2.5701 no .
C3 H15 2.5802 no .
C4 H1 3.2276 no .
C4 H10 3.0889 no .
C4 H15 2.8797 no .
C5 H7 2.5970 no .
C5 H8 2.9380 no .
C6 H1 3.2642 no .
C6 H2 3.2521 no .
C6 H7 2.5637 no .
C6 H8 2.7929 no .
C6 H9 3.2296 no .
C7 H5 3.2546 no .
C7 H6 3.2627 no .
C7 H7 3.2379 no .
C7 H8 2.7031 no .
C7 H9 2.6116 no .
C8 H8 2.7918 no .
C8 H9 2.6966 no .
C9 H6 3.2344 no .
C9 H20 3.5122 no .
C9 H25 2.8408 no .
C10 H4 3.2427 no .
C10 H20 2.6690 no .
C10 H25 2.6636 no .
C11 H5 3.2289 no .
C11 H20 2.8576 no .
C11 H25 3.5113 no .
C12 H4 3.2274 no .
C13 H3 2.5018 no .
C13 H4 2.4846 no .
C14 H1 3.0530 no .
C14 H2 3.5875 no .
C14 H11 3.2433 no .
C14 H13 3.2460 no .
C14 H19 2.6357 no .
C15 H1 3.4380 no .
C15 H12 3.2340 no .
C15 H14 3.2306 no .
C15 H19 3.5988 no .
C16 H13 3.2213 no .
C17 H10 3.2325 no .
C17 H14 3.2433 no .
C18 H11 3.2227 no .
C18 H19 3.5228 no .
C19 H10 3.2334 no .
C19 H12 3.2469 no .
C19 H19 2.6095 no .
C20 H2 2.7724 no .
C20 H14 2.8333 no .
C20 H16 3.2463 no .
C20 H18 3.2480 no .
C21 H2 2.9969 no .
C21 H17 3.2358 no .
C21 H19 3.2351 no .
C22 H18 3.2120 no .
C23 H15 3.2321 no .
C23 H19 3.2370 no .
C24 H16 3.2107 no .
C25 H14 2.8071 no .
C25 H15 3.2333 no .
C25 H17 3.2371 no .
C26 H6 2.7787 no .
C26 H21 3.2401 no .
C26 H23 3.2482 no .
C26 H29 2.7073 no .
C27 H6 2.9110 no .
C27 H22 3.2453 no .
C27 H24 3.2367 no .
C28 H23 3.2184 no .
C29 H20 3.2401 no .
C29 H24 3.2305 no .
C30 H21 3.2171 no .
C31 H20 3.2401 no .
C31 H22 3.2305 no .
C31 H29 2.8079 no .
C32 H5 2.6642 no .
C32 H24 2.7422 no .
C32 H26 3.2380 no .
C32 H28 3.2341 no .
C33 H5 2.8233 no .
C33 H27 3.2432 no .
C33 H29 3.2251 no .
C34 H28 3.2264 no .
C35 H25 3.2403 no .
C35 H29 3.2408 no .
C36 H26 3.2251 no .
C37 H5 3.5139 no .
C37 H24 2.8482 no .
C37 H25 3.2257 no .
C37 H27 3.2436 no .
H1 H10 3.3381 no .
H1 H15 3.5857 no .
H2 H3 2.3090 no .
H2 H10 3.3291 no .
H2 H15 2.9841 no .
H3 H7 2.1411 no .
H3 H8 2.4557 no .
H3 H9 3.4429 no .
H4 H5 2.3018 no .
H4 H7 3.4359 no .
H4 H8 2.2808 no .
H4 H9 2.2671 no .
H5 H25 2.8258 no .
H6 H20 2.8316 no .
H10 H11 2.2995 no .
H11 H12 2.3025 no .
H12 H13 2.3232 no .
H13 H14 2.3157 no .
H14 H19 2.5202 no .
H15 H16 2.3086 no .
H16 H17 2.3098 no .
H17 H18 2.3000 no .
H18 H19 2.3086 no .
H20 H21 2.3165 no .
H21 H22 2.3104 no .
H22 H23 2.3039 no .
H23 H24 2.2992 no .
H24 H29 2.7218 no .
H25 H26 2.3045 no .
H26 H27 2.3260 no .
H27 H28 2.3170 no .
H28 H29 2.3041 no .
S1 H8 3.1308 no 8_554
S1 H13 3.3883 no 4_555
S1 H16 3.0062 no 1_554
S1 H28 3.5636 no 3_455
N1 H8 3.3643 no 8_554
N1 H29 3.2781 no 3_455
N3 H20 3.2221 no 6_554
C1 H23 3.1180 no 6_555
C1 H28 2.9529 no 3_455
C2 H14 3.2438 no 4_555
C2 H17 3.5625 no 1_554
C2 H23 3.4186 no 6_555
C2 H28 3.2341 no 3_455
C4 H25 3.0982 no 8_555
C4 H26 3.2962 no 8_555
C5 H9 3.5962 no 8_555
C5 H23 3.5100 no 6_555
C5 H25 2.9858 no 8_555
C5 H28 3.5706 no 3_455
C5 H29 3.2038 no 3_455
C6 H23 3.1777 no 6_555
C6 H28 3.1439 no 3_455
C6 H29 3.1821 no 3_455
C7 H3 3.0471 no 8_554
C7 H8 3.2213 no 8_554
C7 H23 3.5413 no 6_555
C7 H24 3.0609 no 6_555
C8 H2 3.3643 no 8_554
C8 H3 2.8297 no 8_554
C8 H24 2.8580 no 6_555
C9 H2 3.2174 no 8_554
C9 H3 2.9961 no 8_554
C9 H24 2.9033 no 6_555
C10 H3 3.3783 no 8_554
C10 H24 3.1112 no 6_555
C11 H3 3.5762 no 8_554
C11 H13 3.2212 no 4_555
C11 H20 3.4925 no 6_554
C11 H21 3.3704 no 6_554
C11 H24 3.2475 no 6_555
C12 H3 3.3994 no 8_554
C12 H7 3.5248 no 8_554
C12 H8 3.0950 no 8_554
C12 H13 3.3730 no 4_555
C12 H23 3.5181 no 6_555
C12 H24 3.2329 no 6_555
C13 H29 3.1862 no 3_455
C14 H17 3.5422 no 1_554
C15 H17 3.0330 no 1_554
C15 H26 3.0051 no 8_555
C15 H28 3.5662 no 3_455
C16 H17 3.0909 no 1_554
C16 H18 3.0334 no 1_554
C16 H19 3.0825 no 6_454
C16 H27 3.4802 no 3_455
C17 H18 3.2265 no 1_554
C17 H19 3.2193 no 6_454
C17 H21 3.5605 no 4_555
C18 H6 3.5435 no 4_555
C18 H23 3.4735 no 7_455
C19 H1 3.1844 no 4_555
C19 H22 3.4957 no 7_455
C19 H23 3.4181 no 7_455
C21 H22 3.2032 no 6_555
C22 H16 3.4840 no 4_555
C22 H22 3.4538 no 6_555
C22 H27 3.3429 no 3_456
C23 H16 3.2008 no 4_555
C23 H27 2.8323 no 3_456
C23 H28 3.5869 no 3_456
C24 H11 3.3893 no 1_556
C24 H16 3.5610 no 4_555
C24 H21 3.4510 no 7_455
C24 H22 3.1346 no 7_455
C24 H27 2.8387 no 3_456
C25 H11 3.2965 no 6_455
C25 H22 3.0754 no 7_455
C25 H27 3.3534 no 3_456
C26 H7 3.4559 no 3_555
C26 H20 3.1934 no 6_554
C27 H6 3.1548 no 6_555
C27 H12 3.4878 no 4_555
C27 H13 3.3632 no 4_555
C28 H6 2.9541 no 6_555
C28 H12 3.1987 no 4_555
C28 H18 3.4361 no 7_554
C29 H7 3.5176 no 3_555
C29 H9 3.2516 no 3_555
C29 H14 3.0541 no 7_554
C29 H15 3.2357 no 6_554
C29 H18 3.5847 no 7_554
C29 H19 3.4541 no 7_554
C30 H7 3.3358 no 3_555
C30 H9 2.9840 no 3_555
C30 H13 3.0557 no 7_554
C30 H14 3.0924 no 7_554
C30 H15 3.5499 no 6_554
C31 H7 3.3143 no 3_555
C31 H9 3.4909 no 3_555
C31 H13 3.4051 no 7_554
C31 H20 2.9462 no 6_554
C32 H5 3.2181 no 6_554
C33 H2 3.1567 no 8_554
C33 H3 3.4553 no 8_554
C33 H5 2.8385 no 6_554
C33 H29 3.5653 no 6_554
C34 H2 3.2900 no 8_554
C34 H5 2.6590 no 6_554
C34 H10 3.2865 no 8_554
C35 H4 3.5345 no 6_554
C35 H5 2.8528 no 6_554
C35 H10 3.2603 no 3_555
C35 H11 3.2775 no 3_555
C36 H4 3.1258 no 6_554
C36 H5 3.1944 no 6_554
C36 H10 3.0133 no 3_555
C36 H26 3.4438 no 6_555
C37 H4 3.4389 no 6_554
C37 H5 3.3714 no 6_554
C37 H7 3.3920 no 3_555
C37 H25 3.2385 no 6_555
C37 H26 3.3582 no 6_555
H1 C19 3.1844 no 4_555
H1 H1 3.5024 no 4_555
H1 H14 2.9424 no 4_555
H1 H16 3.4770 no 1_554
H1 H17 3.0770 no 1_554
H2 C8 3.3643 no 8_555
H2 C9 3.2174 no 8_555
H2 C33 3.1567 no 8_555
H2 C34 3.2900 no 8_555
H2 H4 3.2241 no 8_555
H2 H5 2.9365 no 8_555
H2 H25 2.8188 no 8_555
H2 H26 3.0479 no 8_555
H3 C7 3.0471 no 8_555
H3 C8 2.8297 no 8_555
H3 C9 2.9961 no 8_555
H3 C10 3.3783 no 8_555
H3 C11 3.5762 no 8_555
H3 C12 3.3994 no 8_555
H3 C33 3.4553 no 8_555
H3 H4 3.1589 no 8_555
H3 H5 3.3828 no 8_555
H3 H9 3.3847 no 8_555
H3 H25 2.6142 no 8_555
H3 H29 3.2134 no 3_455
H4 C35 3.5345 no 6_555
H4 C36 3.1258 no 6_555
H4 C37 3.4389 no 6_555
H4 H2 3.2241 no 8_554
H4 H3 3.1589 no 8_554
H4 H24 3.2663 no 6_555
H4 H28 3.1638 no 6_555
H5 C32 3.2181 no 6_555
H5 C33 2.8385 no 6_555
H5 C34 2.6590 no 6_555
H5 C35 2.8528 no 6_555
H5 C36 3.1944 no 6_555
H5 C37 3.3714 no 6_555
H5 H2 2.9365 no 8_554
H5 H3 3.3828 no 8_554
H5 H24 3.3541 no 6_555
H5 H25 3.2638 no 6_555
H5 H26 3.0190 no 6_555
H5 H27 3.2927 no 6_555
H6 C18 3.5435 no 4_555
H6 C27 3.1548 no 6_554
H6 C28 2.9541 no 6_554
H6 H12 3.2260 no 4_555
H6 H13 2.9206 no 4_555
H6 H20 2.9164 no 6_554
H6 H21 2.5594 no 6_554
H7 C12 3.5248 no 8_555
H7 C26 3.4559 no 3_455
H7 C29 3.5176 no 3_455
H7 C30 3.3358 no 3_455
H7 C31 3.3143 no 3_455
H7 C37 3.3920 no 3_455
H7 H25 3.3999 no 8_555
H7 H29 2.4628 no 3_455
H8 S1 3.1308 no 8_555
H8 N1 3.3643 no 8_555
H8 C7 3.2213 no 8_555
H8 C12 3.0950 no 8_555
H9 C5 3.5962 no 8_554
H9 C29 3.2516 no 3_455
H9 C30 2.9840 no 3_455
H9 C31 3.4909 no 3_455
H9 H3 3.3847 no 8_554
H9 H22 3.4364 no 3_455
H9 H23 3.0067 no 3_455
H9 H29 3.5266 no 3_455
H10 C34 3.2865 no 8_555
H10 C35 3.2603 no 3_455
H10 C36 3.0133 no 3_455
H10 H17 3.1795 no 1_554
H10 H26 2.3762 no 8_555
H10 H27 3.2292 no 3_455
H10 H28 2.7842 no 3_455
H11 C24 3.3893 no 1_554
H11 C25 3.2965 no 6_454
H11 C35 3.2775 no 3_455
H11 H17 3.2875 no 1_554
H11 H18 2.8043 no 1_554
H11 H19 2.6140 no 6_454
H11 H27 2.8928 no 3_455
H12 C27 3.4878 no 4_555
H12 C28 3.1987 no 4_555
H12 H6 3.2260 no 4_555
H12 H18 3.1564 no 1_554
H12 H19 2.8719 no 6_454
H12 H21 3.1963 no 4_555
H12 H21 3.1719 no 7_454
H13 S1 3.3883 no 4_555
H13 C11 3.2212 no 4_555
H13 C12 3.3730 no 4_555
H13 C27 3.3632 no 4_555
H13 C30 3.0557 no 7_455
H13 C31 3.4051 no 7_455
H13 H6 2.9206 no 4_555
H13 H20 2.9351 no 4_555
H13 H21 3.4083 no 4_555
H13 H23 2.8750 no 7_455
H13 H24 3.4777 no 7_455
H14 C2 3.2438 no 4_555
H14 C29 3.0541 no 7_455
H14 C30 3.0924 no 7_455
H14 H1 2.9424 no 4_555
H14 H15 3.0375 no 4_555
H14 H22 2.7033 no 7_455
H14 H23 2.7664 no 7_455
H15 C29 3.2357 no 6_555
H15 C30 3.5499 no 6_555
H15 H14 3.0375 no 4_555
H15 H22 2.4836 no 6_555
H15 H23 3.1166 no 6_555
H16 S1 3.0062 no 1_556
H16 C22 3.4840 no 4_555
H16 C23 3.2008 no 4_555
H16 C24 3.5610 no 4_555
H16 H1 3.4770 no 1_556
H16 H17 3.2637 no 4_555
H16 H22 3.0000 no 6_555
H16 H28 3.5335 no 3_456
H17 C2 3.5625 no 1_556
H17 C14 3.5422 no 1_556
H17 C15 3.0330 no 1_556
H17 C16 3.0909 no 1_556
H17 H1 3.0770 no 1_556
H17 H10 3.1795 no 1_556
H17 H11 3.2875 no 1_556
H17 H16 3.2637 no 4_555
H17 H27 3.0597 no 3_456
H17 H28 3.4323 no 3_456
H18 C16 3.0334 no 1_556
H18 C17 3.2265 no 1_556
H18 C28 3.4361 no 7_455
H18 C29 3.5847 no 7_455
H18 H11 2.8043 no 1_556
H18 H12 3.1564 no 1_556
H18 H21 2.7871 no 7_455
H18 H22 3.1023 no 7_455
H18 H27 3.0615 no 3_456
H19 C16 3.0825 no 6_455
H19 C17 3.2193 no 6_455
H19 C29 3.4541 no 7_455
H19 H11 2.6140 no 6_455
H19 H12 2.8719 no 6_455
H19 H22 3.0280 no 7_455
H20 N3 3.2221 no 6_555
H20 C11 3.4925 no 6_555
H20 C26 3.1934 no 6_555
H20 C31 2.9462 no 6_555
H20 H6 2.9164 no 6_555
H20 H13 2.9351 no 4_555
H20 H24 2.7143 no 6_555
H21 C11 3.3704 no 6_555
H21 C17 3.5605 no 4_555
H21 C24 3.4510 no 7_554
H21 H6 2.5594 no 6_555
H21 H12 3.1963 no 4_555
H21 H12 3.1719 no 7_555
H21 H13 3.4083 no 4_555
H21 H18 2.7871 no 7_554
H22 C19 3.4957 no 7_554
H22 C21 3.2032 no 6_554
H22 C22 3.4538 no 6_554
H22 C24 3.1346 no 7_554
H22 C25 3.0754 no 7_554
H22 H9 3.4364 no 3_555
H22 H14 2.7033 no 7_554
H22 H15 2.4836 no 6_554
H22 H16 3.0000 no 6_554
H22 H18 3.1023 no 7_554
H22 H19 3.0280 no 7_554
H23 C1 3.1180 no 6_554
H23 C2 3.4186 no 6_554
H23 C5 3.5100 no 6_554
H23 C6 3.1777 no 6_554
H23 C7 3.5413 no 6_554
H23 C12 3.5181 no 6_554
H23 C18 3.4735 no 7_554
H23 C19 3.4181 no 7_554
H23 H9 3.0067 no 3_555
H23 H13 2.8750 no 7_554
H23 H14 2.7664 no 7_554
H23 H15 3.1166 no 6_554
H24 C7 3.0609 no 6_554
H24 C8 2.8580 no 6_554
H24 C9 2.9033 no 6_554
H24 C10 3.1112 no 6_554
H24 C11 3.2475 no 6_554
H24 C12 3.2329 no 6_554
H24 H4 3.2663 no 6_554
H24 H5 3.3541 no 6_554
H24 H13 3.4777 no 7_554
H24 H20 2.7143 no 6_554
H25 C4 3.0982 no 8_554
H25 C5 2.9858 no 8_554
H25 C37 3.2385 no 6_554
H25 H2 2.8188 no 8_554
H25 H3 2.6142 no 8_554
H25 H5 3.2638 no 6_554
H25 H7 3.3999 no 8_554
H25 H29 2.8835 no 6_554
H26 C4 3.2962 no 8_554
H26 C15 3.0051 no 8_554
H26 C36 3.4438 no 6_554
H26 C37 3.3582 no 6_554
H26 H2 3.0479 no 8_554
H26 H5 3.0190 no 6_554
H26 H10 2.3762 no 8_554
H26 H29 3.5719 no 6_554
H27 C16 3.4802 no 3_555
H27 C22 3.3429 no 3_554
H27 C23 2.8323 no 3_554
H27 C24 2.8387 no 3_554
H27 C25 3.3534 no 3_554
H27 H5 3.2927 no 6_554
H27 H10 3.2292 no 3_555
H27 H11 2.8928 no 3_555
H27 H17 3.0597 no 3_554
H27 H18 3.0615 no 3_554
H28 S1 3.5636 no 3_555
H28 C1 2.9529 no 3_555
H28 C2 3.2341 no 3_555
H28 C5 3.5706 no 3_555
H28 C6 3.1439 no 3_555
H28 C15 3.5662 no 3_555
H28 C23 3.5869 no 3_554
H28 H4 3.1638 no 6_554
H28 H10 2.7842 no 3_555
H28 H16 3.5335 no 3_554
H28 H17 3.4323 no 3_554
H29 N1 3.2781 no 3_555
H29 C5 3.2038 no 3_555
H29 C6 3.1821 no 3_555
H29 C13 3.1862 no 3_555
H29 C33 3.5653 no 6_555
H29 H3 3.2134 no 3_555
H29 H7 2.4628 no 3_555
H29 H9 3.5266 no 3_555
H29 H25 2.8835 no 6_555
H29 H26 3.5719 no 6_555

loop_
_geom_torsion_atom_site_label_1
_geom_torsion_atom_site_label_2
_geom_torsion_atom_site_label_3
_geom_torsion_atom_site_label_4
_geom_torsion
_geom_torsion_publ_flag
C1 S1 C12 C7 -37.1(2) no
C1 S1 C12 C11 146.80(19) no
C12 S1 C1 C2 -145.55(19) no
C12 S1 C1 C6 36.9(2) no
C6 N1 C7 C8 -139.5(3) no
C6 N1 C7 C12 41.8(4) no
C7 N1 C6 C1 -42.2(4) no
C7 N1 C6 C5 137.4(3) no
C13 N1 C6 C1 170.9(3) no
C13 N1 C6 C5 -9.5(4) no
C13 N1 C7 C8 7.8(4) no
C13 N1 C7 C12 -170.9(3) no
C3 N2 C14 C15 -26.6(4) no
C3 N2 C14 C19 153.2(3) no
C14 N2 C3 C2 -70.2(4) no
C14 N2 C3 C4 111.7(3) no
C3 N2 C20 C21 -35.1(4) no
C3 N2 C20 C25 143.6(3) no
C20 N2 C3 C2 129.4(3) no
C20 N2 C3 C4 -48.7(4) no
C14 N2 C20 C21 165.2(3) no
C14 N2 C20 C25 -16.0(4) no
C20 N2 C14 C15 132.8(3) no
C20 N2 C14 C19 -47.3(4) no
C10 N3 C26 C27 -32.9(4) no
C10 N3 C26 C31 146.6(3) no
C26 N3 C10 C9 136.2(3) no
C26 N3 C10 C11 -44.5(4) no
C10 N3 C32 C33 -39.5(4) no
C10 N3 C32 C37 140.1(3) no
C32 N3 C10 C9 -38.1(4) no
C32 N3 C10 C11 141.1(3) no
C26 N3 C32 C33 146.2(3) no
C26 N3 C32 C37 -34.1(4) no
C32 N3 C26 C27 141.3(3) no
C32 N3 C26 C31 -39.2(4) no
S1 C1 C2 C3 -175.71(17) no
S1 C1 C6 N1 -2.5(4) no
S1 C1 C6 C5 177.91(16) no
C2 C1 C6 N1 180.0(3) no
C2 C1 C6 C5 0.4(4) no
C6 C1 C2 C3 1.8(4) no
C1 C2 C3 N2 179.9(3) no
C1 C2 C3 C4 -2.1(4) no
N2 C3 C4 C5 178.2(3) no
C2 C3 C4 C5 0.1(5) no
C3 C4 C5 C6 2.1(5) no
C4 C5 C6 N1 178.1(3) no
C4 C5 C6 C1 -2.3(4) no
N1 C7 C8 C9 -177.2(3) no
N1 C7 C12 S1 3.0(4) no
N1 C7 C12 C11 179.0(3) no
C8 C7 C12 S1 -175.7(2) no
C8 C7 C12 C11 0.3(4) no
C12 C7 C8 C9 1.6(4) no
C7 C8 C9 C10 -1.6(4) no
C8 C9 C10 N3 179.1(3) no
C8 C9 C10 C11 -0.2(4) no
N3 C10 C11 C12 -177.2(3) no
C9 C10 C11 C12 2.0(4) no
C10 C11 C12 S1 173.9(3) no
C10 C11 C12 C7 -2.1(5) no
N2 C14 C15 C16 -178.3(3) no
N2 C14 C19 C18 177.9(3) no
C15 C14 C19 C18 -2.2(5) no
C19 C14 C15 C16 1.9(5) no
C14 C15 C16 C17 -0.3(5) no
C15 C16 C17 C18 -0.9(5) no
C16 C17 C18 C19 0.6(5) no
C17 C18 C19 C14 1.0(5) no
N2 C20 C21 C22 178.6(3) no
N2 C20 C25 C24 -179.8(3) no
C21 C20 C25 C24 -1.0(4) no
C25 C20 C21 C22 -0.2(4) no
C20 C21 C22 C23 1.1(5) no
C21 C22 C23 C24 -0.6(5) no
C22 C23 C24 C25 -0.6(5) no
C23 C24 C25 C20 1.5(5) no
N3 C26 C27 C28 179.0(2) no
N3 C26 C31 C30 179.7(2) no
C27 C26 C31 C30 -0.7(4) no
C31 C26 C27 C28 -0.5(4) no
C26 C27 C28 C29 1.2(5) no
C27 C28 C29 C30 -0.5(5) no
C28 C29 C30 C31 -0.7(5) no
C29 C30 C31 C26 1.3(4) no
N3 C32 C33 C34 177.8(3) no
N3 C32 C37 C36 -179.1(3) no
C33 C32 C37 C36 0.5(4) no
C37 C32 C33 C34 -1.8(4) no
C32 C33 C34 C35 2.1(5) no
C33 C34 C35 C36 -0.9(5) no
C34 C35 C36 C37 -0.4(5) no
C35 C36 C37 C32 0.6(5) no
